data_1529058
loop_
_publ_author_name
'van Laar, B.'
'Elemans, J.B.A.A.'

_publ_section_title
;
 On the Magnetic Structure of Dy Cr O3
;
_journal_name_full 'Journal de Physique (Paris)'
_journal_page_first 301
_journal_page_last 304
_journal_volume 32
_journal_year 1971
_chemical_formula_sum 'Cr Dy O3'
_chemical_name_systematic 'Dy Cr O3'
_space_group_IT_number 62
_symmetry_space_group_name_Hall '-P 2c 2ab'
_symmetry_space_group_name_H-M 'P b n m'
_cell_angle_alpha 90
_cell_angle_beta 90
_cell_angle_gamma 90
_cell_formula_units_Z 4
_cell_length_a 5.271
_cell_length_b 5.525
_cell_length_c 7.561
_cell_volume 220.194
_citation_journal_id_ASTM JOPQAG
_cod_data_source_file vanLaar_JOPQAG_1971_118.cif
_cod_data_source_block Cr1Dy1O3
_cod_original_cell_volume 220.1935
_cod_original_sg_symbol_Hall '-P 2ac 2n (z,x,y)'
_cod_original_formula_sum 'Cr1 Dy1 O3'
_cod_database_code 1529058

loop_
_symmetry_equiv_pos_as_xyz
x,y,z
x+1/2,-y+1/2,-z
-x+1/2,y+1/2,-z+1/2
-x,-y,z+1/2
-x,-y,-z
-x-1/2,y-1/2,z
x-1/2,-y-1/2,z-1/2
x,y,-z-1/2

loop_
_atom_site_label
_atom_site_type_symbol
_atom_site_fract_x
_atom_site_fract_y
_atom_site_fract_z
_atom_site_occupancy
_atom_site_U_iso_or_equiv
Cr1 Cr+3 0.5 0 0 1 0.0
O1 O-2 0.103 0.446 0.25 1 0.0
Dy1 Dy+3 -0.015 0.065 0.25 1 0.0
O2 O-2 -0.305 0.302 0.052 1 0.0
